data_1529120
loop_
_publ_author_name
'Flemstroem, A.'
'Lidin, S.'
'Hirsch, T.K.'
'Eriksson, L.'

_publ_section_title
;
 The structures of X2 ((Mo6 Cl8) Cl6) * n(H2 O), X = N H4, K, Rb, Cs
;
_journal_name_full 'Solid State Sciences'
_journal_page_first 509
_journal_page_last 517
_journal_volume 6
_journal_year 2004
_chemical_formula_sum 'Cl14 H2 Mo6 O Rb2'
_chemical_name_systematic 'Rb2 ((Mo Cl)6 Cl8) (H2 O)'
_space_group_IT_number 9
_symmetry_space_group_name_Hall 'I -2ya'
_symmetry_space_group_name_H-M 'I 1 a 1'
_cell_angle_alpha 90
_cell_angle_beta 92.7
_cell_angle_gamma 90
_cell_formula_units_Z 4
_cell_length_a 9.215
_cell_length_b 14.941
_cell_length_c 17.532
_cell_volume 2411.149
_citation_journal_id_ASTM SSSCFJ
_cod_data_source_file Flemstroem_SSSCFJ_2004_92.cif
_cod_data_source_block H2Cl14Mo6O1Rb2
_cod_original_sg_symbol_Hall 'C -2yc (x+z,y,-x)'
_cod_original_formula_sum 'H2 Cl14 Mo6 O1 Rb2'
_cod_database_code 1529120

loop_
_symmetry_equiv_pos_as_xyz
x,y,z
x+1/2,-y,z
x+1/2,y+1/2,z+1/2
x+1,-y+1/2,z+1/2

loop_
_atom_site_label
_atom_site_type_symbol
_atom_site_fract_x
_atom_site_fract_y
_atom_site_fract_z
_atom_site_occupancy
_atom_site_U_iso_or_equiv
O1 O-2 0.213 0.669 0.5 1 0.0
H2 H+1 0.244 0.708 0.541 1 0.0
Mo6 Mo+2 -0.067 0.7239 0.7929 1 0.0
Cl6 Cl-1 0.6509 -0.0719 0.6794 1 0.0
Cl13 Cl-1 0.6721 0.1971 0.3559 1 0.0
Cl12 Cl-1 -0.0566 0.8767 0.5592 1 0.0
Cl2 Cl-1 0.5044 0.8268 0.8387 1 0.0
Rb1 Rb+1 0.2489 0.55735 -0.0014 1 0.0
Cl8 Cl-1 0.8399 0.7783 -0.0814 1 0.0
Cl10 Cl-1 0.7573 -0.0021 0.8714 1 0.0
Cl7 Cl-1 0.1519 0.2317 0.0835 1 0.0
Mo5 Mo+2 0.0684 0.2763 0.2072 1 0.0
Mo2 Mo+2 0.7505 0.8565 0.8026 1 0.0
Mo1 Mo+2 0.2504 0.1438 0.1968 1 0.0
Cl14 Cl-1 0.3286 0.8193 0.6538 1 0.0
Cl4 Cl-1 -0.0024 0.8826 0.7672 1 0.0
Cl1 Cl-1 0.5089 0.1822 0.1664 1 0.0
Cl11 Cl-1 0.0586 0.1075 0.433 1 0.0
Mo3 Mo+2 0.1659 0.1932 0.3305 1 0.0
Cl5 Cl-1 0.3377 0.0671 0.312 1 0.0
Cl9 Cl-1 0.2655 0.0063 0.1226 1 0.0
H1 H+1 0.203 0.709 0.456 1 0.0
Rb2 Rb+1 0.5177 0.0433 -0.003 0.398 0.0
Rb3 Rb+1 0.499 -0.0049 0.0003 0.602 0.0
Cl3 Cl-1 -0.007 0.124 0.2386 1 0.0
Mo4 Mo+2 0.8341 0.8069 0.6696 1 0.0
